data_7224550
loop_
_publ_author_name
'Huang, Tao'
'Wang, Yu-Ling'
'Yin, Qi'
'Karadeniz, Bahar'
'Li, Hong-Fang'
'L\"u, Jian'
'Cao, Rong'

_publ_section_title
;
 Cobalt coordination polymers regulated by in situ ligand transformation
;
_journal_issue 15
_journal_name_full CrystEngComm
_journal_page_first 2742
_journal_paper_doi 10.1039/C6CE00104A
_journal_volume 18
_journal_year 2016
_chemical_formula_moiety '0.5(C96 H64 Co2 N20 O12), 2(C3 H7 N O), 2(H2 O), 2(H O)'
_chemical_formula_sum 'C54 H54 Co N12 O12'
_chemical_formula_weight 1122.02
_chemical_name_systematic
;
 ?
;
_space_group_crystal_system orthorhombic
_space_group_IT_number 60
_space_group_name_Hall '-P 2n 2ab'
_space_group_name_H-M_alt 'P b c n'
_symmetry_space_group_name_Hall '-P 2n 2ab'
_symmetry_space_group_name_H-M 'P b c n'
_atom_sites_solution_hydrogens mixed
_audit_creation_date 2015-12-02
_audit_creation_method
;
Olex2 1.2
(compiled 2015.09.30 svn.r3233 for OlexSys, GUI svn.r5103)
;
_audit_update_record
;
2015-12-02 deposited with the CCDC.
2016-03-07 downloaded from the CCDC.
;
_cell_angle_alpha 90
_cell_angle_beta 90
_cell_angle_gamma 90
_cell_formula_units_Z 4
_cell_length_a 24.9004(16)
_cell_length_b 7.9696(6)
_cell_length_c 27.613(2)
_cell_measurement_reflns_used 6620
_cell_measurement_temperature 293(2)
_cell_measurement_theta_max 29.701
_cell_measurement_theta_min 3.374
_cell_volume 5479.7(7)
_computing_molecular_graphics 'Olex2 (Dolomanov et al., 2009)'
_computing_publication_material 'Olex2 (Dolomanov et al., 2009)'
_computing_structure_refinement 'ShelXL (Sheldrick, 2015)'
_computing_structure_solution
;
Superflip (Palatinus & Chapuis, 2007;Palatinus & van der Lee, 2008;
Palatinus et al., 2012)
;
_diffrn_ambient_temperature 293(2)
_diffrn_measured_fraction_theta_full 0.997
_diffrn_measured_fraction_theta_max 0.852
_diffrn_measurement_device_type 'super nova'
_diffrn_radiation_type MoK\a
_diffrn_radiation_wavelength 0.71073
_diffrn_reflns_av_R_equivalents 0.0684
_diffrn_reflns_av_unetI/netI 0.0713
_diffrn_reflns_Laue_measured_fraction_full 0.997
_diffrn_reflns_Laue_measured_fraction_max 0.852
_diffrn_reflns_limit_h_max 34
_diffrn_reflns_limit_h_min -30
_diffrn_reflns_limit_k_max 10
_diffrn_reflns_limit_k_min -8
_diffrn_reflns_limit_l_max 37
_diffrn_reflns_limit_l_min -26
_diffrn_reflns_number 20538
_diffrn_reflns_point_group_measured_fraction_full 0.997
_diffrn_reflns_point_group_measured_fraction_max 0.852
_diffrn_reflns_theta_full 25.242
_diffrn_reflns_theta_max 29.701
_diffrn_reflns_theta_min 3.374
_exptl_absorpt_coefficient_mu 0.386
_exptl_crystal_density_diffrn 1.360
_exptl_crystal_description purple
_exptl_crystal_F_000 2340
_exptl_crystal_size_max 0.25
_exptl_crystal_size_mid 0.15
_exptl_crystal_size_min 0.1
_refine_diff_density_max 1.169
_refine_diff_density_min -1.062
_refine_diff_density_rms 0.103
_refine_ls_extinction_method none
_refine_ls_goodness_of_fit_ref 1.064
_refine_ls_hydrogen_treatment mixed
_refine_ls_matrix_type full
_refine_ls_number_parameters 368
_refine_ls_number_reflns 6620
_refine_ls_number_restraints 0
_refine_ls_restrained_S_all 1.064
_refine_ls_R_factor_all 0.1167
_refine_ls_R_factor_gt 0.0804
_refine_ls_shift/su_max 0.000
_refine_ls_shift/su_mean 0.000
_refine_ls_structure_factor_coef Fsqd
_refine_ls_weighting_details 'w=1/[\s^2^(Fo^2^)+(0.1170P)^2^+4.0673P] where P=(Fo^2^+2Fc^2^)/3'
_refine_ls_weighting_scheme calc
_refine_ls_wR_factor_gt 0.2067
_refine_ls_wR_factor_ref 0.2357
_reflns_Friedel_coverage 0.000
_reflns_number_gt 4358
_reflns_number_total 6620
_reflns_threshold_expression 'I > 2\s(I)'
_cod_data_source_file c6ce00104a2.cif
_cod_data_source_block 1
_cod_depositor_comments 'Adding full bibliography for 7224550--7224552.cif.'
_cod_database_code 7224550
_shelxl_version_number 2013-4
_shelx_space_group_comment
;
The symmetry employed for this shelxl refinement is uniquely defined
by the following loop, which should always be used as a source of
symmetry information in preference to the above space-group names.
They are only intended as comments.
;
_olex2_refinement_description
;
1. Fixed Uiso
 At 1.2 times of:
  All C(H) groups, All N(H) groups
 At 1.5 times of:
  All C(H,H,H) groups, All O(H,H) groups
2.a Free rotating group:
 O39(H39A,H39B)
2.b Rotating group:
 O33(H33A,H33B)
2.c Ternary CH refined with riding coordinates:
 C2AA(H2AA)
2.d Aromatic/amide H refined with riding coordinates:
 N2(H2), C9(H9), C12(H12), C10(H10), C27(H27), C25(H25), C13(H13), C24(H24),
 C28(H28), C35(H35), C4(H4), C5(H5), C2(H2A), C3(H3)
2.e Idealised Me refined as rotating group:
 C37(H37A,H37B,H37C), C38(H38A,H38B,H38C)
;
_olex2_submission_special_instructions 'No special instructions were received'

loop_
_space_group_symop_operation_xyz
'x, y, z'
'-x+1/2, -y+1/2, z+1/2'
'x+1/2, -y+1/2, -z'
'-x, y, -z+1/2'
'-x, -y, -z'
'x-1/2, y-1/2, -z-1/2'
'-x-1/2, y-1/2, z'
'x, -y, z-1/2'

loop_
_atom_site_label
_atom_site_type_symbol
_atom_site_fract_x
_atom_site_fract_y
_atom_site_fract_z
_atom_site_U_iso_or_equiv
_atom_site_adp_type
_atom_site_occupancy
_atom_site_site_symmetry_order
_atom_site_calc_flag
_atom_site_refinement_flags_posn
_atom_site_refinement_flags_adp
_atom_site_refinement_flags_occupancy
Co1 Co 0.5000 0.5000 0.5000 0.0252(2) Uani 1 2 d S T P
O16 O 0.47161(10) 0.3235(3) 0.54980(8) 0.0335(5) Uani 1 1 d . . .
O33 O 0.57810(10) 0.4085(3) 0.50822(9) 0.0396(6) Uani 1 1 d . . .
H33A H 0.5878 0.3515 0.4829 0.059 Uiso 1 1 d GR . .
H33B H 0.5801 0.3432 0.5333 0.059 Uiso 1 1 d GR . .
O15 O 0.54656(10) 0.2634(3) 0.59029(9) 0.0419(6) Uani 1 1 d . . .
C11 C 0.46283(13) 0.1900(4) 0.62550(11) 0.0293(7) Uani 1 1 d . . .
C8 C 0.40081(12) 0.0572(4) 0.70105(11) 0.0261(6) Uani 1 1 d . . .
N2 N 0.39492(11) 0.1046(3) 0.83680(9) 0.0311(6) Uani 1 1 d . . .
H2 H 0.4099 0.1523 0.8613 0.037 Uiso 1 1 calc R . .
C2AA C 0.36617(14) -0.0115(4) 0.74256(11) 0.0270(7) Uani 1 1 d . . .
H2AA H 0.3391 -0.0863 0.7285 0.032 Uiso 1 1 calc R . .
C14 C 0.49674(13) 0.2638(4) 0.58568(12) 0.0291(7) Uani 1 1 d . . .
C1AA C 0.39900(13) -0.1128(4) 0.77881(11) 0.0292(7) Uani 1 1 d . . .
C31 C 0.41439(15) -0.2778(5) 0.76413(12) 0.0344(8) Uani 1 1 d . . .
C9 C 0.44198(14) 0.1694(5) 0.71066(11) 0.0348(8) Uani 1 1 d . . .
H9 H 0.4484 0.2031 0.7424 0.042 Uiso 1 1 calc R . .
C12 C 0.42081(15) 0.0816(5) 0.61554(12) 0.0386(9) Uani 1 1 d . . .
H12 H 0.4127 0.0543 0.5836 0.046 Uiso 1 1 calc R . .
C10 C 0.47365(14) 0.2322(4) 0.67352(12) 0.0345(8) Uani 1 1 d . . .
H10 H 0.5023 0.3028 0.6807 0.041 Uiso 1 1 calc R . .
N23 N 0.29711(14) 0.6127(4) 0.89259(13) 0.0509(9) Uani 1 1 d . . .
C26 C 0.33239(13) 0.3349(4) 0.83908(12) 0.0320(7) Uani 1 1 d . . .
C27 C 0.32814(16) 0.3286(5) 0.88951(13) 0.0414(9) Uani 1 1 d . . .
H27 H 0.3367 0.2310 0.9063 0.050 Uiso 1 1 calc R . .
N30 N 0.25078(14) 0.2383(4) 0.72885(14) 0.0530(10) Uani 1 1 d . . .
C25 C 0.31728(15) 0.4825(4) 0.81620(14) 0.0375(8) Uani 1 1 d . . .
H25 H 0.3187 0.4916 0.7826 0.045 Uiso 1 1 calc R . .
C13 C 0.39060(15) 0.0131(4) 0.65337(12) 0.0350(8) Uani 1 1 d . . .
H13 H 0.3633 -0.0630 0.6465 0.042 Uiso 1 1 calc R . .
C24 C 0.30001(17) 0.6156(5) 0.84422(16) 0.0487(10) Uani 1 1 d . . .
H24 H 0.2897 0.7136 0.8284 0.058 Uiso 1 1 calc R . .
C28 C 0.31113(18) 0.4696(6) 0.91393(15) 0.0500(10) Uani 1 1 d . . .
H28 H 0.3093 0.4644 0.9475 0.060 Uiso 1 1 calc R . .
N32 N 0.42648(18) -0.4069(5) 0.74996(14) 0.0612(10) Uani 1 1 d . . .
O34 O 0.35839(15) 0.6839(5) 0.57056(13) 0.0724(10) Uani 1 1 d . . .
O39 O 0.7174(2) 0.7737(6) 0.51621(16) 0.0890(12) Uani 1 1 d . . .
H39A H 0.7140 0.7601 0.5466 0.134 Uiso 1 1 d G . .
H39B H 0.7456 0.7239 0.5065 0.134 Uiso 1 1 d G . .
N36 N 0.31754(16) 0.4699(5) 0.61121(14) 0.0585(10) Uani 1 1 d . . .
C37 C 0.3435(2) 0.5093(7) 0.6568(2) 0.0720(15) Uani 1 1 d . . .
H37A H 0.3694 0.5967 0.6518 0.108 Uiso 1 1 calc GR . .
H37B H 0.3612 0.4111 0.6690 0.108 Uiso 1 1 calc GR . .
H37C H 0.3170 0.5464 0.6797 0.108 Uiso 1 1 calc GR . .
C35 C 0.3283(2) 0.5593(8) 0.57240(18) 0.0732(15) Uani 1 1 d . . .
H35 H 0.3118 0.5266 0.5437 0.088 Uiso 1 1 calc R . .
C38 C 0.2810(3) 0.3290(9) 0.6099(2) 0.102(2) Uani 1 1 d . . .
H38A H 0.2996 0.2290 0.6195 0.152 Uiso 1 1 calc GR . .
H38B H 0.2674 0.3153 0.5776 0.152 Uiso 1 1 calc GR . .
H38C H 0.2516 0.3493 0.6316 0.152 Uiso 1 1 calc GR . .
O40 O 0.3133(2) 0.9001(6) 0.4989(2) 0.1070(17) Uani 1 1 d . . .
C29 C 0.28938(14) 0.1929(5) 0.74727(12) 0.0356(8) Uani 1 1 d . . .
C0AA C 0.41205(13) -0.0517(4) 0.82309(11) 0.0279(7) Uani 1 1 d . . .
C7 C 0.35443(13) 0.1880(4) 0.81266(11) 0.0283(7) Uani 1 1 d . . .
C6 C 0.33691(13) 0.1278(4) 0.76914(12) 0.0301(7) Uani 1 1 d . . .
H40 H 0.331(3) 0.853(8) 0.523(2) 0.09(2) Uiso 1 1 d . . .
C3AA C 0.43894(13) -0.1481(4) 0.86249(11) 0.0283(7) Uani 1 1 d . . .
C4 C 0.48425(15) -0.2448(4) 0.85662(13) 0.0349(8) Uani 1 1 d . . .
H4 H 0.5014 -0.2504 0.8267 0.042 Uiso 1 1 calc R . .
C5 C 0.41529(15) -0.1436(5) 0.90867(12) 0.0370(8) Uani 1 1 d . . .
H5 H 0.3852 -0.0774 0.9144 0.044 Uiso 1 1 calc R . .
C2 C 0.50403(14) -0.3337(4) 0.89599(12) 0.0336(8) Uani 1 1 d . . .
H2A H 0.5352 -0.3964 0.8919 0.040 Uiso 1 1 calc R . .
C3 C 0.43713(16) -0.2378(5) 0.94522(13) 0.0395(9) Uani 1 1 d . . .
H3 H 0.4208 -0.2345 0.9755 0.047 Uiso 1 1 calc R . .
N1 N 0.48043(12) -0.3337(3) 0.93977(10) 0.0325(6) Uani 1 1 d . . .

loop_
_atom_site_aniso_label
_atom_site_aniso_U_11
_atom_site_aniso_U_22
_atom_site_aniso_U_33
_atom_site_aniso_U_23
_atom_site_aniso_U_13
_atom_site_aniso_U_12
Co1 0.0341(4) 0.0295(4) 0.0118(3) 0.0019(2) -0.0021(2) -0.0036(2)
O16 0.0416(13) 0.0407(13) 0.0184(11) 0.0078(10) -0.0034(9) -0.0060(10)
O33 0.0450(14) 0.0517(16) 0.0221(12) 0.0097(11) 0.0020(10) 0.0044(12)
O15 0.0361(14) 0.0626(17) 0.0269(13) 0.0181(12) 0.0002(10) -0.0002(12)
C11 0.0388(17) 0.0315(16) 0.0177(15) 0.0033(13) 0.0000(13) -0.0005(14)
C8 0.0312(16) 0.0325(16) 0.0146(14) 0.0042(14) -0.0008(12) -0.0008(13)
N2 0.0404(15) 0.0347(15) 0.0183(13) -0.0003(12) -0.0084(11) 0.0028(12)
C2AA 0.0317(17) 0.0343(17) 0.0150(16) 0.0020(12) -0.0020(12) -0.0021(12)
C14 0.0412(18) 0.0302(16) 0.0159(15) 0.0039(13) -0.0007(12) 0.0004(13)
C1AA 0.0353(17) 0.0337(17) 0.0186(15) 0.0061(14) 0.0001(12) -0.0021(13)
C31 0.046(2) 0.0369(19) 0.0207(16) 0.0010(15) -0.0022(14) 0.0000(15)
C9 0.0411(18) 0.050(2) 0.0135(15) -0.0001(15) -0.0004(13) -0.0095(16)
C12 0.052(2) 0.051(2) 0.0127(16) 0.0009(15) -0.0043(14) -0.0110(17)
C10 0.0379(18) 0.046(2) 0.0201(17) 0.0015(15) -0.0019(13) -0.0100(15)
N23 0.058(2) 0.050(2) 0.045(2) -0.0123(17) -0.0026(16) 0.0137(16)
C26 0.0303(16) 0.0368(18) 0.0289(18) 0.0013(15) -0.0003(13) 0.0005(14)
C27 0.056(2) 0.041(2) 0.0274(19) 0.0030(16) 0.0031(16) 0.0101(17)
N30 0.0441(19) 0.074(3) 0.041(2) 0.0046(16) -0.0077(15) 0.0091(18)
C25 0.044(2) 0.041(2) 0.0270(19) 0.0027(15) -0.0020(15) 0.0036(15)
C13 0.047(2) 0.042(2) 0.0158(17) -0.0010(13) -0.0019(14) -0.0141(15)
C24 0.060(3) 0.035(2) 0.051(3) 0.0004(18) -0.0046(19) 0.0092(18)
C28 0.062(3) 0.060(3) 0.028(2) -0.0054(19) -0.0001(18) 0.015(2)
N32 0.080(3) 0.048(2) 0.056(2) -0.0175(18) -0.0061(19) 0.0071(19)
O34 0.078(2) 0.086(3) 0.053(2) 0.0049(18) 0.0122(18) -0.008(2)
O39 0.118(4) 0.081(3) 0.068(3) 0.015(2) 0.012(2) -0.002(2)
N36 0.061(2) 0.073(3) 0.041(2) 0.0070(19) 0.0028(18) -0.0023(19)
C37 0.088(4) 0.082(4) 0.046(3) 0.005(2) -0.006(3) 0.003(3)
C35 0.085(4) 0.097(4) 0.037(3) 0.002(3) -0.001(2) -0.017(3)
C38 0.112(5) 0.122(5) 0.070(4) 0.015(4) -0.021(4) -0.051(4)
O40 0.143(5) 0.070(3) 0.108(4) 0.025(2) -0.016(3) 0.014(3)
C29 0.0353(18) 0.049(2) 0.0225(17) 0.0013(15) -0.0028(13) -0.0002(16)
C0AA 0.0332(16) 0.0309(16) 0.0195(16) 0.0037(14) 0.0003(12) 0.0002(13)
C7 0.0310(16) 0.0341(17) 0.0198(15) 0.0071(13) 0.0000(12) 0.0024(13)
C6 0.0312(16) 0.0396(18) 0.0195(16) 0.0056(14) -0.0016(12) 0.0003(14)
C3AA 0.0359(17) 0.0304(16) 0.0186(16) 0.0030(13) -0.0006(12) -0.0009(13)
C4 0.0441(19) 0.0421(19) 0.0184(16) 0.0028(14) 0.0031(14) 0.0046(15)
C5 0.048(2) 0.044(2) 0.0193(17) 0.0058(15) 0.0021(14) 0.0141(16)
C2 0.0376(18) 0.0395(18) 0.0239(17) 0.0053(14) 0.0014(13) 0.0099(14)
C3 0.053(2) 0.046(2) 0.0199(17) 0.0052(15) 0.0057(15) 0.0130(17)
N1 0.0432(16) 0.0329(14) 0.0214(14) 0.0004(12) -0.0015(12) 0.0066(12)

loop_
_atom_type_symbol
_atom_type_description
_atom_type_scat_dispersion_real
_atom_type_scat_dispersion_imag
_atom_type_scat_source
C C 0.0033 0.0016 'International Tables Vol C Tables 4.2.6.8 and 6.1.1.4'
H H 0.0000 0.0000 'International Tables Vol C Tables 4.2.6.8 and 6.1.1.4'
Co Co 0.3494 0.9721 'International Tables Vol C Tables 4.2.6.8 and 6.1.1.4'
N N 0.0061 0.0033 'International Tables Vol C Tables 4.2.6.8 and 6.1.1.4'
O O 0.0106 0.0060 'International Tables Vol C Tables 4.2.6.8 and 6.1.1.4'

loop_
_geom_angle_atom_site_label_1
_geom_angle_atom_site_label_2
_geom_angle_atom_site_label_3
_geom_angle
_geom_angle_site_symmetry_1
_geom_angle_site_symmetry_3
O16 Co1 O16 180.0 5_666 .
O16 Co1 N1 89.01(10) . 4_666
O16 Co1 N1 89.01(10) 5_666 8
O16 Co1 N1 90.99(10) 5_666 4_666
O16 Co1 N1 90.99(10) . 8
O33 Co1 O16 90.48(9) . .
O33 Co1 O16 89.52(10) . 5_666
O33 Co1 O16 90.48(9) 5_666 5_666
O33 Co1 O16 89.52(10) 5_666 .
O33 Co1 O33 180.0 . 5_666
O33 Co1 N1 94.52(11) . 8
O33 Co1 N1 85.48(11) . 4_666
O33 Co1 N1 85.48(11) 5_666 8
O33 Co1 N1 94.52(11) 5_666 4_666
N1 Co1 N1 180.0 8 4_666
C14 O16 Co1 127.0(2) . .
C12 C11 C14 121.5(3) . .
C12 C11 C10 119.1(3) . .
C10 C11 C14 119.5(3) . .
C9 C8 C2AA 120.2(3) . .
C9 C8 C13 118.8(3) . .
C13 C8 C2AA 121.0(3) . .
C0AA N2 C7 122.1(3) . .
C1AA C2AA C8 112.2(3) . .
C6 C2AA C8 111.7(3) . .
C6 C2AA C1AA 109.1(3) . .
O16 C14 C11 116.2(3) . .
O15 C14 O16 125.0(3) . .
O15 C14 C11 118.8(3) . .
C31 C1AA C2AA 116.5(3) . .
C0AA C1AA C2AA 122.0(3) . .
C0AA C1AA C31 121.5(3) . .
N32 C31 C1AA 176.4(4) . .
C8 C9 C10 120.8(3) . .
C11 C12 C13 120.1(3) . .
C9 C10 C11 120.4(3) . .
C28 N23 C24 116.3(3) . .
C27 C26 C7 119.3(3) . .
C25 C26 C27 117.6(3) . .
C25 C26 C7 123.0(3) . .
C28 C27 C26 118.8(4) . .
C24 C25 C26 118.7(4) . .
C8 C13 C12 120.8(3) . .
N23 C24 C25 124.2(4) . .
N23 C28 C27 124.3(4) . .
C35 N36 C37 120.0(5) . .
C35 N36 C38 121.9(5) . .
C38 N36 C37 118.1(4) . .
O34 C35 N36 126.0(5) . .
N30 C29 C6 177.0(4) . .
N2 C0AA C3AA 114.0(3) . .
C1AA C0AA N2 120.1(3) . .
C1AA C0AA C3AA 125.5(3) . .
N2 C7 C26 114.4(3) . .
C6 C7 N2 119.3(3) . .
C6 C7 C26 126.3(3) . .
C29 C6 C2AA 117.4(3) . .
C7 C6 C2AA 122.0(3) . .
C7 C6 C29 120.6(3) . .
C4 C3AA C0AA 124.8(3) . .
C4 C3AA C5 117.7(3) . .
C5 C3AA C0AA 117.4(3) . .
C3AA C4 C2 119.0(3) . .
C3 C5 C3AA 119.2(3) . .
N1 C2 C4 123.3(3) . .
N1 C3 C5 123.6(3) . .
C2 N1 Co1 126.0(2) . 4_646
C3 N1 Co1 116.3(2) . 4_646
C3 N1 C2 117.1(3) . .

loop_
_geom_bond_atom_site_label_1
_geom_bond_atom_site_label_2
_geom_bond_distance
_geom_bond_site_symmetry_2
Co1 O16 2.090(2) 5_666
Co1 O16 2.090(2) .
Co1 O33 2.089(2) 5_666
Co1 O33 2.089(2) .
Co1 N1 2.182(3) 8
Co1 N1 2.182(3) 4_666
O16 C14 1.265(4) .
O15 C14 1.247(4) .
C11 C14 1.506(4) .
C11 C12 1.384(5) .
C11 C10 1.394(5) .
C8 C2AA 1.535(4) .
C8 C9 1.386(5) .
C8 C13 1.386(4) .
N2 C0AA 1.370(4) .
N2 C7 1.379(4) .
C2AA C1AA 1.524(4) .
C2AA C6 1.517(5) .
C1AA C31 1.428(5) .
C1AA C0AA 1.356(5) .
C31 N32 1.141(5) .
C9 C10 1.387(5) .
C12 C13 1.398(5) .
N23 C24 1.338(5) .
N23 C28 1.330(5) .
C26 C27 1.397(5) .
C26 C25 1.387(5) .
C26 C7 1.485(5) .
C27 C28 1.377(6) .
N30 C29 1.146(5) .
C25 C24 1.382(5) .
O34 C35 1.246(6) .
N36 C37 1.449(7) .
N36 C35 1.315(6) .
N36 C38 1.446(7) .
C29 C6 1.426(5) .
C0AA C3AA 1.491(4) .
C7 C6 1.366(5) .
C3AA C4 1.376(5) .
C3AA C5 1.405(5) .
C4 C2 1.388(5) .
C5 C3 1.370(5) .
C2 N1 1.344(4) .
C3 N1 1.330(5) .
N1 Co1 2.182(3) 4_646
